data_7712959
loop_
_publ_author_name
'Penki, Venkata Sai Sashankh'
'Chang, Yu-Lun'
'Chen, Hsing-Yin'
'Chu, Yu-Ting'
'Kuo, Yu-Ting'
'Dorairaj, Dorothy Priyanka Priyanka'
'Sudewi, Sri'
'Ding, Shangwu'
'Hsu, Sodio C. N.'

_publ_section_title
;
 Denticity Governs on the Formation of \b-Thioketiminato Tri-Copper(I) and
 Mono-Copper(I) Complexes
;
_journal_name_full 'Dalton Transactions'
_journal_paper_doi 10.1039/D3DT00474K
_journal_year 2023
_chemical_formula_moiety 'C22 H26 Cu N3 S'
_chemical_formula_sum 'C22 H26 Cu N3 S'
_chemical_formula_weight 428.06
_space_group_crystal_system triclinic
_space_group_IT_number 2
_space_group_name_Hall '-P 1'
_space_group_name_H-M_alt 'P -1'
_atom_sites_solution_hydrogens geom
_audit_creation_date 2023-03-20
_audit_creation_method
;
Olex2 1.5
(compiled 2023.03.06 svn.rbb2c1857 for OlexSys, GUI svn.r6748)
;
_audit_update_record
;
2023-05-02 deposited with the CCDC.	2023-05-05 downloaded from the CCDC.
;
_cell_angle_alpha 99.445(2)
_cell_angle_beta 100.502(3)
_cell_angle_gamma 105.746(3)
_cell_formula_units_Z 4
_cell_length_a 8.4434(3)
_cell_length_b 13.9072(4)
_cell_length_c 19.3518(6)
_cell_measurement_reflns_used 22426
_cell_measurement_temperature 113(2)
_cell_measurement_theta_max 27.0300
_cell_measurement_theta_min 1.7170
_cell_volume 2094.98(13)
_computing_cell_refinement 'CrysAlisPro 1.171.41.56a (Rigaku OD, 2020)'
_computing_data_collection 'CrysAlisPro 1.171.41.56a (Rigaku OD, 2020)'
_computing_data_reduction 'CrysAlisPro 1.171.41.56a (Rigaku OD, 2020)'
_computing_molecular_graphics 'Olex2 1.5 (Dolomanov et al., 2009)'
_computing_publication_material 'Olex2 1.5 (Dolomanov et al., 2009)'
_computing_structure_refinement 'SHELXL 2018/3 (Sheldrick, 2015)'
_computing_structure_solution 'SHELXT  (Sheldrick, 2015)'
_diffrn_ambient_temperature 113(2)
_diffrn_detector_area_resol_mean 10.0000
_diffrn_measured_fraction_theta_full 0.998
_diffrn_measured_fraction_theta_max 0.998
_diffrn_measurement_details
;
List of Runs (angles in degrees, time in seconds):

  # Type    Start    End  Width  t~exp~   \w     \q     \k     \f   Frames
#--------------------------------------------------------------------------
  1  \w    -80.00  41.00   0.50    6.33    --    9.30 -38.00 -90.00  242
  2  \w    -18.00  99.00   0.50    6.33    --    9.30  82.00 -60.00  234
  3  \w    -20.00  99.00   0.50    6.33    --    9.30  57.00  90.00  238
  4  \w    -18.00  99.00   0.50    6.33    --    9.30  82.00 120.00  234
  5  \w    -80.00  37.00   0.50    6.33    --    9.30 -82.00-120.00  234
  6  \w    -80.00  37.00   0.50    6.33    --    9.30 -82.00-150.00  234
  7  \w    -80.00  39.00   0.50    6.33    --    9.30 -57.00 150.00  238
  8  \w    -16.00  99.00   0.50    6.33    --    9.30  77.00  30.00  230
  9  \w    -18.00  94.00   0.50    6.33    --    9.30  82.00-180.00  224
 10  \w    -11.00  14.00   0.50    6.33    --    9.30  82.00  90.00   50
 11  \w     24.00  71.00   0.50    6.33    --    9.30  82.00  90.00   94
 12  \w     -8.00  51.00   0.50    6.33    --    9.30  82.00   0.00  118
 13  \w    -19.00   8.00   0.50    6.33    --   -9.50 -82.00  90.00   54
;
_diffrn_measurement_device 'four-circle diffractometer'
_diffrn_measurement_device_type 'XtaLAB Pro II AFC12 (RINC): Kappa single'
_diffrn_measurement_method '\w scans'
_diffrn_radiation_type MoK\a
_diffrn_radiation_wavelength 0.71073
_diffrn_reflns_av_R_equivalents 0.0598
_diffrn_reflns_av_unetI/netI 0.0423
_diffrn_reflns_Laue_measured_fraction_full 0.998
_diffrn_reflns_Laue_measured_fraction_max 0.998
_diffrn_reflns_limit_h_max 10
_diffrn_reflns_limit_h_min -9
_diffrn_reflns_limit_k_max 16
_diffrn_reflns_limit_k_min -16
_diffrn_reflns_limit_l_max 22
_diffrn_reflns_limit_l_min -23
_diffrn_reflns_number 43908
_diffrn_reflns_point_group_measured_fraction_full 0.998
_diffrn_reflns_point_group_measured_fraction_max 0.998
_diffrn_reflns_theta_full 25.000
_diffrn_reflns_theta_max 25.000
_diffrn_reflns_theta_min 2.103
_exptl_absorpt_coefficient_mu 1.153
_exptl_absorpt_correction_T_max 1.00000
_exptl_absorpt_correction_T_min 0.31721
_exptl_absorpt_correction_type multi-scan
_exptl_absorpt_process_details
;
CrysAlisPro 1.171.41.56a (Rigaku Oxford Diffraction, 2020)
Empirical absorption correction using spherical harmonics,
 implemented in SCALE3 ABSPACK scaling algorithm.
;
_exptl_crystal_colour 'dark red'
_exptl_crystal_colour_modifier dark
_exptl_crystal_colour_primary red
_exptl_crystal_density_diffrn 1.357
_exptl_crystal_description block
_exptl_crystal_F_000 896
_exptl_crystal_size_max 0.38
_exptl_crystal_size_mid 0.25
_exptl_crystal_size_min 0.25
_refine_diff_density_max 0.735
_refine_diff_density_min -0.460
_refine_diff_density_rms 0.067
_refine_ls_extinction_method none
_refine_ls_goodness_of_fit_ref 1.104
_refine_ls_hydrogen_treatment constr
_refine_ls_matrix_type full
_refine_ls_number_parameters 497
_refine_ls_number_reflns 7357
_refine_ls_number_restraints 0
_refine_ls_restrained_S_all 1.104
_refine_ls_R_factor_all 0.0460
_refine_ls_R_factor_gt 0.0378
_refine_ls_shift/su_max 0.001
_refine_ls_shift/su_mean 0.000
_refine_ls_structure_factor_coef Fsqd
_refine_ls_weighting_details 'w=1/[\s^2^(Fo^2^)+(0.0571P)^2^+0.4097P] where P=(Fo^2^+2Fc^2^)/3'
_refine_ls_weighting_scheme calc
_refine_ls_wR_factor_gt 0.1022
_refine_ls_wR_factor_ref 0.1063
_reflns_Friedel_coverage 0.000
_reflns_number_gt 6188
_reflns_number_total 7357
_reflns_threshold_expression 'I > 2\s(I)'
_cod_data_source_file d3dt00474k2.cif
_cod_data_source_block L4CuCNR
_cod_original_cell_volume 2094.97(12)
_cod_database_code 7712959
_shelx_shelxl_version_number 2018/3
_shelx_space_group_comment
;
The symmetry employed for this shelxl refinement is uniquely defined
by the following loop, which should always be used as a source of
symmetry information in preference to the above space-group names.
They are only intended as comments.
;
_olex2_refinement_description
;
1. Fixed Uiso
 At 1.2 times of:
  All C(H) groups, All C(H,H) groups
 At 1.5 times of:
  All C(H,H,H) groups
2.a Secondary CH2 refined with riding coordinates:
 C6(H6a,H6b), C7(H7a,H7b), C28(H28a,H28b), C29(H29a,H29b)
2.b Aromatic/amide H refined with riding coordinates:
 C3(H3), C9(H9), C10(H10), C11(H11), C12(H12), C16(H16), C18(H18), C25(H25),
 C31(H31), C32(H32), C33(H33), C34(H34), C38(H38), C40(H40)
2.c Idealised Me refined as rotating group:
 C1(H1a,H1b,H1c), C5(H5a,H5b,H5c), C20(H20a,H20b,H20c), C21(H21a,H21b,H21c),
 C22(H22a,H22b,H22c), C23(H23a,H23b,H23c), C27(H27a,H27b,H27c), C42(H42a,H42b,
 H42c), C43(H43a,H43b,H43c), C44(H44a,H44b,H44c)
;
_olex2_submission_special_instructions 'No special instructions were received'
_oxdiff_exptl_absorpt_empirical_details
;
Empirical correction (ABSPACK) includes:
- Absorption correction using spherical harmonics
- Frame scaling
;

loop_
_space_group_symop_operation_xyz
'x, y, z'
'-x, -y, -z'

loop_
_atom_site_label
_atom_site_type_symbol
_atom_site_fract_x
_atom_site_fract_y
_atom_site_fract_z
_atom_site_U_iso_or_equiv
_atom_site_adp_type
_atom_site_occupancy
_atom_site_site_symmetry_order
_atom_site_calc_flag
_atom_site_refinement_flags_posn
_atom_site_refinement_flags_adp
_atom_site_refinement_flags_occupancy
_atom_site_disorder_assembly
_atom_site_disorder_group
Cu1 Cu 0.47745(4) 0.40303(2) 0.80171(2) 0.02715(11) Uani 1 1 d . . . . .
S1 S 0.52047(8) 0.27344(5) 0.85237(3) 0.03324(17) Uani 1 1 d . . . . .
N1 N 0.5705(2) 0.52073(14) 0.89155(10) 0.0263(4) Uani 1 1 d . . . . .
N2 N 0.2297(2) 0.40953(15) 0.79915(10) 0.0287(5) Uani 1 1 d . . . . .
N3 N 0.5428(3) 0.40368(14) 0.65302(11) 0.0271(4) Uani 1 1 d . . . . .
C1 C 0.7427(3) 0.6157(2) 1.01231(13) 0.0386(6) Uani 1 1 d . . . . .
H1A H 0.788097 0.676516 0.993928 0.058 Uiso 1 1 calc R U . . .
H1B H 0.833008 0.607166 1.048161 0.058 Uiso 1 1 calc R U . . .
H1C H 0.650931 0.624293 1.034817 0.058 Uiso 1 1 calc R U . . .
C2 C 0.6748(3) 0.52170(18) 0.95045(12) 0.0296(6) Uani 1 1 d . . . . .
C3 C 0.7319(3) 0.43613(19) 0.96381(13) 0.0321(6) Uani 1 1 d . . . . .
H3 H 0.828233 0.453994 1.002999 0.039 Uiso 1 1 calc R U . . .
C4 C 0.6739(3) 0.3349(2) 0.93095(13) 0.0334(6) Uani 1 1 d . . . . .
C5 C 0.7511(4) 0.2633(2) 0.96591(17) 0.0575(9) Uani 1 1 d . . . . .
H5A H 0.662627 0.211934 0.978385 0.086 Uiso 1 1 calc R U . . .
H5B H 0.837931 0.302766 1.009762 0.086 Uiso 1 1 calc R U . . .
H5C H 0.802979 0.228932 0.932230 0.086 Uiso 1 1 calc R U . . .
C6 C 0.5081(3) 0.60944(18) 0.89051(13) 0.0316(6) Uani 1 1 d . . . . .
H6A H 0.603774 0.670895 0.893268 0.038 Uiso 1 1 calc R U . . .
H6B H 0.461835 0.622441 0.933346 0.038 Uiso 1 1 calc R U . . .
C7 C 0.3706(3) 0.59212(19) 0.82227(13) 0.0337(6) Uani 1 1 d . . . . .
H7A H 0.337995 0.655347 0.822284 0.040 Uiso 1 1 calc R U . . .
H7B H 0.417470 0.579081 0.779620 0.040 Uiso 1 1 calc R U . . .
C8 C 0.2159(3) 0.50450(19) 0.81565(12) 0.0293(6) Uani 1 1 d . . . . .
C9 C 0.0672(3) 0.5192(2) 0.82813(13) 0.0350(6) Uani 1 1 d . . . . .
H9 H 0.060453 0.586747 0.840489 0.042 Uiso 1 1 calc R U . . .
C10 C -0.0709(3) 0.4362(2) 0.82267(13) 0.0403(7) Uani 1 1 d . . . . .
H10 H -0.173802 0.445768 0.830725 0.048 Uiso 1 1 calc R U . . .
C11 C -0.0579(3) 0.3389(2) 0.80534(13) 0.0375(6) Uani 1 1 d . . . . .
H11 H -0.151205 0.280061 0.801288 0.045 Uiso 1 1 calc R U . . .
C12 C 0.0939(3) 0.3294(2) 0.79409(12) 0.0336(6) Uani 1 1 d . . . . .
H12 H 0.102945 0.262358 0.782083 0.040 Uiso 1 1 calc R U . . .
C13 C 0.5232(3) 0.40837(17) 0.71135(14) 0.0285(6) Uani 1 1 d . . . . .
C14 C 0.5617(3) 0.39596(16) 0.58184(12) 0.0249(5) Uani 1 1 d . . . . .
C15 C 0.7232(3) 0.41675(16) 0.56984(12) 0.0245(5) Uani 1 1 d . . . . .
C16 C 0.7373(3) 0.40676(16) 0.49882(12) 0.0270(5) Uani 1 1 d . . . . .
H16 H 0.846421 0.419098 0.489052 0.032 Uiso 1 1 calc R U . . .
C17 C 0.5958(3) 0.37917(17) 0.44180(12) 0.0283(6) Uani 1 1 d . . . . .
C18 C 0.4373(3) 0.36029(17) 0.45623(13) 0.0293(6) Uani 1 1 d . . . . .
H18 H 0.340630 0.342112 0.417148 0.035 Uiso 1 1 calc R U . . .
C19 C 0.4144(3) 0.36700(16) 0.52630(13) 0.0261(5) Uani 1 1 d . . . . .
C20 C 0.8777(3) 0.45037(19) 0.63183(13) 0.0333(6) Uani 1 1 d . . . . .
H20A H 0.890936 0.519194 0.658998 0.050 Uiso 1 1 calc R U . . .
H20B H 0.978317 0.451503 0.613095 0.050 Uiso 1 1 calc R U . . .
H20C H 0.864258 0.402251 0.663690 0.050 Uiso 1 1 calc R U . . .
C21 C 0.6143(4) 0.3711(2) 0.36496(13) 0.0391(7) Uani 1 1 d . . . . .
H21A H 0.590238 0.428980 0.347193 0.059 Uiso 1 1 calc R U . . .
H21B H 0.534378 0.306672 0.334460 0.059 Uiso 1 1 calc R U . . .
H21C H 0.730286 0.372584 0.363442 0.059 Uiso 1 1 calc R U . . .
C22 C 0.2417(3) 0.34425(19) 0.54065(14) 0.0362(6) Uani 1 1 d . . . . .
H22A H 0.228888 0.294896 0.571620 0.054 Uiso 1 1 calc R U . . .
H22B H 0.156095 0.315199 0.494896 0.054 Uiso 1 1 calc R U . . .
H22C H 0.226792 0.407717 0.564844 0.054 Uiso 1 1 calc R U . . .
Cu2 Cu 0.77829(4) 0.15801(2) 0.31565(2) 0.03229(11) Uani 1 1 d . . . . .
S2 S 1.02535(9) 0.25262(5) 0.31062(4) 0.03849(18) Uani 1 1 d . . . . .
N4 N 0.6587(3) 0.09707(15) 0.21495(11) 0.0327(5) Uani 1 1 d . . . . .
N5 N 0.1449(3) -0.02089(18) 0.09019(12) 0.0452(6) Uani 1 1 d . . . . .
N6 N 0.6217(3) 0.13523(15) 0.44123(12) 0.0341(5) Uani 1 1 d . . . . .
C23 C 0.6174(4) 0.0608(2) 0.08269(15) 0.0544(8) Uani 1 1 d . . . . .
H23A H 0.588747 -0.013554 0.077569 0.082 Uiso 1 1 calc R U . . .
H23B H 0.684782 0.081706 0.048383 0.082 Uiso 1 1 calc R U . . .
H23C H 0.512979 0.079548 0.072862 0.082 Uiso 1 1 calc R U . . .
C24 C 0.7188(3) 0.11467(19) 0.15889(14) 0.0359(6) Uani 1 1 d . . . . .
C25 C 0.8827(3) 0.1847(2) 0.16335(14) 0.0379(6) Uani 1 1 d . . . . .
H25 H 0.904037 0.191794 0.117620 0.046 Uiso 1 1 calc R U . . .
C26 C 1.0136(3) 0.24283(19) 0.21988(14) 0.0353(6) Uani 1 1 d . . . . .
C27 C 1.1717(4) 0.3056(2) 0.20349(17) 0.0470(7) Uani 1 1 d . . . . .
H27A H 1.202093 0.376830 0.230162 0.071 Uiso 1 1 calc R U . . .
H27B H 1.151679 0.302966 0.151618 0.071 Uiso 1 1 calc R U . . .
H27C H 1.264423 0.277806 0.217993 0.071 Uiso 1 1 calc R U . . .
C28 C 0.4839(3) 0.02765(19) 0.20155(15) 0.0390(6) Uani 1 1 d . . . . .
H28A H 0.473437 -0.007238 0.241924 0.047 Uiso 1 1 calc R U . . .
H28B H 0.458731 -0.025464 0.156738 0.047 Uiso 1 1 calc R U . . .
C29 C 0.3570(3) 0.08713(19) 0.19435(15) 0.0404(7) Uani 1 1 d . . . . .
H29A H 0.362200 0.126629 0.242626 0.049 Uiso 1 1 calc R U . . .
H29B H 0.388140 0.136514 0.163872 0.049 Uiso 1 1 calc R U . . .
C30 C 0.1785(3) 0.01701(18) 0.16137(14) 0.0348(6) Uani 1 1 d . . . . .
C31 C 0.0599(4) -0.0066(2) 0.20124(15) 0.0419(7) Uani 1 1 d . . . . .
H31 H 0.087713 0.022476 0.251560 0.050 Uiso 1 1 calc R U . . .
C32 C -0.1008(4) -0.0733(2) 0.16710(17) 0.0448(7) Uani 1 1 d . . . . .
H32 H -0.184560 -0.090717 0.193634 0.054 Uiso 1 1 calc R U . . .
C33 C -0.1362(4) -0.1133(2) 0.09489(16) 0.0435(7) Uani 1 1 d . . . . .
H33 H -0.244684 -0.159712 0.070218 0.052 Uiso 1 1 calc R U . . .
C34 C -0.0118(4) -0.0852(2) 0.05822(16) 0.0484(8) Uani 1 1 d . . . . .
H34 H -0.038059 -0.112643 0.007728 0.058 Uiso 1 1 calc R U . . .
C35 C 0.6849(4) 0.14026(18) 0.39289(15) 0.0359(6) Uani 1 1 d . . . . .
C36 C 0.5366(3) 0.12991(17) 0.49722(13) 0.0305(6) Uani 1 1 d . . . . .
C37 C 0.6352(3) 0.15335(17) 0.56858(13) 0.0304(6) Uani 1 1 d . . . . .
C38 C 0.5472(3) 0.14923(17) 0.62245(13) 0.0299(6) Uani 1 1 d . . . . .
H38 H 0.609398 0.165362 0.671209 0.036 Uiso 1 1 calc R U . . .
C39 C 0.3715(3) 0.12246(17) 0.60799(13) 0.0312(6) Uani 1 1 d . . . . .
C40 C 0.2817(3) 0.09952(17) 0.53610(13) 0.0325(6) Uani 1 1 d . . . . .
H40 H 0.161467 0.080488 0.525509 0.039 Uiso 1 1 calc R U . . .
C41 C 0.3617(3) 0.10356(17) 0.47976(13) 0.0300(6) Uani 1 1 d . . . . .
C42 C 0.8235(3) 0.1813(2) 0.58354(15) 0.0399(7) Uani 1 1 d . . . . .
H42A H 0.855378 0.123413 0.560633 0.060 Uiso 1 1 calc R U . . .
H42B H 0.870822 0.197630 0.635755 0.060 Uiso 1 1 calc R U . . .
H42C H 0.868026 0.241093 0.564074 0.060 Uiso 1 1 calc R U . . .
C43 C 0.2804(4) 0.1194(2) 0.66739(14) 0.0415(7) Uani 1 1 d . . . . .
H43A H 0.256428 0.051259 0.678226 0.062 Uiso 1 1 calc R U . . .
H43B H 0.173706 0.133988 0.652303 0.062 Uiso 1 1 calc R U . . .
H43C H 0.351383 0.171079 0.710588 0.062 Uiso 1 1 calc R U . . .
C44 C 0.2624(4) 0.0812(2) 0.40247(13) 0.0401(7) Uani 1 1 d . . . . .
H44A H 0.291297 0.143360 0.383637 0.060 Uiso 1 1 calc R U . . .
H44B H 0.140821 0.059136 0.400483 0.060 Uiso 1 1 calc R U . . .
H44C H 0.290785 0.026706 0.373196 0.060 Uiso 1 1 calc R U . . .

loop_
_atom_site_aniso_label
_atom_site_aniso_U_11
_atom_site_aniso_U_22
_atom_site_aniso_U_33
_atom_site_aniso_U_23
_atom_site_aniso_U_13
_atom_site_aniso_U_12
Cu1 0.02198(19) 0.03278(18) 0.02098(17) 0.00193(13) 0.00151(12) 0.00411(13)
S1 0.0265(4) 0.0303(3) 0.0343(4) 0.0046(3) -0.0008(3) 0.0019(3)
N1 0.0227(11) 0.0294(10) 0.0224(10) 0.0045(8) 0.0037(8) 0.0029(9)
N2 0.0232(11) 0.0379(12) 0.0221(10) 0.0067(9) 0.0015(8) 0.0070(9)
N3 0.0307(12) 0.0253(10) 0.0230(11) 0.0042(8) 0.0050(9) 0.0066(9)
C1 0.0330(15) 0.0420(15) 0.0273(14) -0.0024(12) 0.0007(11) -0.0001(12)
C2 0.0236(14) 0.0348(13) 0.0214(13) 0.0022(10) 0.0048(10) -0.0026(11)
C3 0.0240(14) 0.0439(15) 0.0214(13) 0.0069(11) -0.0029(10) 0.0048(11)
C4 0.0282(14) 0.0420(15) 0.0276(14) 0.0113(12) 0.0027(11) 0.0073(12)
C5 0.060(2) 0.0514(18) 0.055(2) 0.0175(15) -0.0071(16) 0.0182(16)
C6 0.0307(15) 0.0302(13) 0.0290(13) 0.0029(11) 0.0077(11) 0.0036(11)
C7 0.0372(16) 0.0341(14) 0.0328(14) 0.0122(11) 0.0099(12) 0.0121(12)
C8 0.0299(14) 0.0411(14) 0.0161(12) 0.0081(10) -0.0001(10) 0.0123(12)
C9 0.0315(16) 0.0510(16) 0.0236(13) 0.0082(12) 0.0004(11) 0.0187(13)
C10 0.0247(15) 0.073(2) 0.0223(13) 0.0076(13) 0.0004(11) 0.0181(14)
C11 0.0227(14) 0.0592(18) 0.0211(13) 0.0076(12) -0.0010(10) 0.0021(13)
C12 0.0269(15) 0.0438(15) 0.0221(13) 0.0059(11) -0.0012(10) 0.0038(12)
C13 0.0212(13) 0.0258(13) 0.0334(15) 0.0040(11) 0.0006(11) 0.0046(10)
C14 0.0327(15) 0.0199(11) 0.0192(12) 0.0037(9) 0.0037(10) 0.0059(10)
C15 0.0293(14) 0.0193(11) 0.0214(12) 0.0039(9) 0.0015(10) 0.0053(10)
C16 0.0299(14) 0.0229(12) 0.0277(13) 0.0067(10) 0.0073(11) 0.0068(10)
C17 0.0393(16) 0.0200(11) 0.0220(13) 0.0045(10) 0.0028(11) 0.0066(11)
C18 0.0338(15) 0.0195(11) 0.0248(13) 0.0029(10) -0.0070(11) 0.0026(10)
C19 0.0259(14) 0.0182(11) 0.0303(14) 0.0048(10) 0.0020(10) 0.0041(10)
C20 0.0292(15) 0.0358(14) 0.0276(13) 0.0024(11) -0.0011(11) 0.0065(11)
C21 0.0549(19) 0.0373(15) 0.0236(14) 0.0080(11) 0.0064(12) 0.0131(13)
C22 0.0314(15) 0.0298(13) 0.0426(15) 0.0078(12) 0.0048(12) 0.0048(11)
Cu2 0.0343(2) 0.03050(18) 0.02668(19) 0.00457(14) 0.00266(14) 0.00544(14)
S2 0.0319(4) 0.0364(4) 0.0339(4) 0.0030(3) -0.0039(3) -0.0003(3)
N4 0.0293(12) 0.0281(11) 0.0317(12) 0.0046(9) -0.0020(9) 0.0015(9)
N5 0.0386(15) 0.0456(14) 0.0410(14) 0.0046(11) 0.0013(11) 0.0048(11)
N6 0.0440(14) 0.0233(11) 0.0327(13) 0.0052(9) 0.0076(11) 0.0082(10)
C23 0.058(2) 0.061(2) 0.0298(16) 0.0015(14) -0.0076(14) 0.0122(17)
C24 0.0387(16) 0.0346(14) 0.0283(14) 0.0031(11) -0.0038(12) 0.0118(12)
C25 0.0405(17) 0.0455(16) 0.0284(14) 0.0124(12) 0.0076(12) 0.0122(13)
C26 0.0319(15) 0.0313(13) 0.0458(16) 0.0144(12) 0.0090(12) 0.0114(12)
C27 0.0338(17) 0.0498(17) 0.061(2) 0.0222(15) 0.0131(14) 0.0117(14)
C28 0.0300(15) 0.0311(13) 0.0467(16) 0.0057(12) -0.0023(12) 0.0042(11)
C29 0.0350(16) 0.0303(14) 0.0450(16) 0.0007(12) -0.0015(12) 0.0042(12)
C30 0.0328(15) 0.0290(13) 0.0374(16) 0.0057(11) -0.0003(12) 0.0077(11)
C31 0.0437(18) 0.0381(15) 0.0385(16) 0.0063(12) 0.0019(13) 0.0104(13)
C32 0.0374(17) 0.0395(15) 0.0553(19) 0.0129(14) 0.0105(14) 0.0072(13)
C33 0.0347(16) 0.0320(14) 0.0532(19) 0.0042(13) 0.0001(14) 0.0035(12)
C34 0.0390(18) 0.0497(17) 0.0415(17) -0.0024(14) -0.0030(14) 0.0052(14)
C35 0.0411(17) 0.0247(13) 0.0332(15) 0.0012(11) -0.0005(13) 0.0057(12)
C36 0.0424(17) 0.0207(12) 0.0268(13) 0.0056(10) 0.0078(11) 0.0076(11)
C37 0.0341(15) 0.0197(12) 0.0326(14) 0.0043(10) 0.0009(11) 0.0060(11)
C38 0.0367(16) 0.0214(12) 0.0246(13) 0.0030(10) -0.0009(11) 0.0043(11)
C39 0.0397(16) 0.0205(12) 0.0295(14) 0.0039(10) 0.0048(11) 0.0065(11)
C40 0.0324(15) 0.0236(12) 0.0349(15) 0.0047(11) 0.0002(11) 0.0044(11)
C41 0.0374(16) 0.0184(11) 0.0279(13) 0.0039(10) -0.0016(11) 0.0055(11)
C42 0.0390(17) 0.0347(14) 0.0383(16) 0.0059(12) 0.0012(13) 0.0056(12)
C43 0.0448(18) 0.0391(15) 0.0364(15) 0.0053(12) 0.0100(13) 0.0078(13)
C44 0.0479(18) 0.0343(14) 0.0311(15) 0.0079(12) -0.0027(12) 0.0090(13)

loop_
_atom_type_symbol
_atom_type_description
_atom_type_scat_dispersion_real
_atom_type_scat_dispersion_imag
_atom_type_scat_source
C C 0.0033 0.0016 'International Tables Vol C Tables 4.2.6.8 and 6.1.1.4'
H H 0.0000 0.0000 'International Tables Vol C Tables 4.2.6.8 and 6.1.1.4'
Cu Cu 0.3201 1.2651 'International Tables Vol C Tables 4.2.6.8 and 6.1.1.4'
N N 0.0061 0.0033 'International Tables Vol C Tables 4.2.6.8 and 6.1.1.4'
S S 0.1246 0.1234 'International Tables Vol C Tables 4.2.6.8 and 6.1.1.4'

loop_
_geom_angle_atom_site_label_1
_geom_angle_atom_site_label_2
_geom_angle_atom_site_label_3
_geom_angle
_geom_angle_site_symmetry_1
_geom_angle_site_symmetry_3
_geom_angle_publ_flag
N1 Cu1 S1 99.19(5) . . ?
N1 Cu1 N2 90.19(8) . . ?
N2 Cu1 S1 110.23(6) . . ?
C13 Cu1 S1 118.30(7) . . ?
C13 Cu1 N1 125.62(9) . . ?
C13 Cu1 N2 109.57(9) . . ?
C4 S1 Cu1 104.08(9) . . ?
C2 N1 Cu1 125.53(17) . . ?
C2 N1 C6 117.4(2) . . ?
C6 N1 Cu1 116.99(14) . . ?
C8 N2 Cu1 115.52(16) . . ?
C12 N2 Cu1 125.51(17) . . ?
C12 N2 C8 118.1(2) . . ?
C13 N3 C14 178.3(2) . . ?
H1A C1 H1B 109.5 . . ?
H1A C1 H1C 109.5 . . ?
H1B C1 H1C 109.5 . . ?
C2 C1 H1A 109.5 . . ?
C2 C1 H1B 109.5 . . ?
C2 C1 H1C 109.5 . . ?
N1 C2 C1 120.9(2) . . ?
N1 C2 C3 124.5(2) . . ?
C3 C2 C1 114.6(2) . . ?
C2 C3 H3 113.9 . . ?
C4 C3 C2 132.2(2) . . ?
C4 C3 H3 113.9 . . ?
C3 C4 S1 128.8(2) . . ?
C3 C4 C5 117.8(2) . . ?
C5 C4 S1 113.4(2) . . ?
C4 C5 H5A 109.5 . . ?
C4 C5 H5B 109.5 . . ?
C4 C5 H5C 109.5 . . ?
H5A C5 H5B 109.5 . . ?
H5A C5 H5C 109.5 . . ?
H5B C5 H5C 109.5 . . ?
N1 C6 H6A 109.3 . . ?
N1 C6 H6B 109.3 . . ?
N1 C6 C7 111.74(19) . . ?
H6A C6 H6B 107.9 . . ?
C7 C6 H6A 109.3 . . ?
C7 C6 H6B 109.3 . . ?
C6 C7 H7A 108.9 . . ?
C6 C7 H7B 108.9 . . ?
H7A C7 H7B 107.7 . . ?
C8 C7 C6 113.21(19) . . ?
C8 C7 H7A 108.9 . . ?
C8 C7 H7B 108.9 . . ?
N2 C8 C7 116.7(2) . . ?
N2 C8 C9 121.2(2) . . ?
C9 C8 C7 122.1(2) . . ?
C8 C9 H9 120.0 . . ?
C10 C9 C8 120.0(3) . . ?
C10 C9 H9 120.0 . . ?
C9 C10 H10 120.5 . . ?
C9 C10 C11 119.1(2) . . ?
C11 C10 H10 120.5 . . ?
C10 C11 H11 120.9 . . ?
C12 C11 C10 118.1(3) . . ?
C12 C11 H11 120.9 . . ?
N2 C12 C11 123.6(3) . . ?
N2 C12 H12 118.2 . . ?
C11 C12 H12 118.2 . . ?
N3 C13 Cu1 174.5(2) . . ?
C15 C14 N3 119.0(2) . . ?
C15 C14 C19 123.3(2) . . ?
C19 C14 N3 117.7(2) . . ?
C14 C15 C16 117.6(2) . . ?
C14 C15 C20 121.1(2) . . ?
C16 C15 C20 121.4(2) . . ?
C15 C16 H16 119.2 . . ?
C17 C16 C15 121.5(2) . . ?
C17 C16 H16 119.2 . . ?
C16 C17 C21 120.7(2) . . ?
C18 C17 C16 119.0(2) . . ?
C18 C17 C21 120.3(2) . . ?
C17 C18 H18 118.9 . . ?
C17 C18 C19 122.2(2) . . ?
C19 C18 H18 118.9 . . ?
C14 C19 C22 122.2(2) . . ?
C18 C19 C14 116.4(2) . . ?
C18 C19 C22 121.4(2) . . ?
C15 C20 H20A 109.5 . . ?
C15 C20 H20B 109.5 . . ?
C15 C20 H20C 109.5 . . ?
H20A C20 H20B 109.5 . . ?
H20A C20 H20C 109.5 . . ?
H20B C20 H20C 109.5 . . ?
C17 C21 H21A 109.5 . . ?
C17 C21 H21B 109.5 . . ?
C17 C21 H21C 109.5 . . ?
H21A C21 H21B 109.5 . . ?
H21A C21 H21C 109.5 . . ?
H21B C21 H21C 109.5 . . ?
C19 C22 H22A 109.5 . . ?
C19 C22 H22B 109.5 . . ?
C19 C22 H22C 109.5 . . ?
H22A C22 H22B 109.5 . . ?
H22A C22 H22C 109.5 . . ?
H22B C22 H22C 109.5 . . ?
N4 Cu2 S2 104.48(6) . . ?
C35 Cu2 S2 130.81(8) . . ?
C35 Cu2 N4 124.60(10) . . ?
C26 S2 Cu2 104.56(9) . . ?
C24 N4 Cu2 125.55(17) . . ?
C24 N4 C28 117.8(2) . . ?
C28 N4 Cu2 116.62(17) . . ?
C30 N5 C34 117.1(3) . . ?
C35 N6 C36 176.6(3) . . ?
H23A C23 H23B 109.5 . . ?
H23A C23 H23C 109.5 . . ?
H23B C23 H23C 109.5 . . ?
C24 C23 H23A 109.5 . . ?
C24 C23 H23B 109.5 . . ?
C24 C23 H23C 109.5 . . ?
N4 C24 C23 121.4(2) . . ?
N4 C24 C25 124.1(2) . . ?
C25 C24 C23 114.5(2) . . ?
C24 C25 H25 113.5 . . ?
C26 C25 C24 133.0(2) . . ?
C26 C25 H25 113.5 . . ?
C25 C26 S2 128.1(2) . . ?
C25 C26 C27 118.0(2) . . ?
C27 C26 S2 113.8(2) . . ?
C26 C27 H27A 109.5 . . ?
C26 C27 H27B 109.5 . . ?
C26 C27 H27C 109.5 . . ?
H27A C27 H27B 109.5 . . ?
H27A C27 H27C 109.5 . . ?
H27B C27 H27C 109.5 . . ?
N4 C28 H28A 109.5 . . ?
N4 C28 H28B 109.5 . . ?
N4 C28 C29 110.7(2) . . ?
H28A C28 H28B 108.1 . . ?
C29 C28 H28A 109.5 . . ?
C29 C28 H28B 109.5 . . ?
C28 C29 H29A 109.3 . . ?
C28 C29 H29B 109.3 . . ?
H29A C29 H29B 107.9 . . ?
C30 C29 C28 111.8(2) . . ?
C30 C29 H29A 109.3 . . ?
C30 C29 H29B 109.3 . . ?
N5 C30 C29 114.6(2) . . ?
N5 C30 C31 122.6(2) . . ?
C31 C30 C29 122.7(2) . . ?
C30 C31 H31 120.4 . . ?
C30 C31 C32 119.2(3) . . ?
C32 C31 H31 120.4 . . ?
C31 C32 H32 120.6 . . ?
C33 C32 C31 118.8(3) . . ?
C33 C32 H32 120.6 . . ?
C32 C33 H33 120.6 . . ?
C32 C33 C34 118.8(3) . . ?
C34 C33 H33 120.6 . . ?
N5 C34 C33 123.4(3) . . ?
N5 C34 H34 118.3 . . ?
C33 C34 H34 118.3 . . ?
N6 C35 Cu2 174.9(2) . . ?
N6 C36 C37 117.9(2) . . ?
C41 C36 N6 118.5(2) . . ?
C41 C36 C37 123.5(2) . . ?
C36 C37 C42 120.7(2) . . ?
C38 C37 C36 116.3(2) . . ?
C38 C37 C42 123.0(2) . . ?
C37 C38 H38 118.7 . . ?
C37 C38 C39 122.6(2) . . ?
C39 C38 H38 118.7 . . ?
C38 C39 C40 118.1(2) . . ?
C38 C39 C43 121.3(2) . . ?
C40 C39 C43 120.6(2) . . ?
C39 C40 H40 118.9 . . ?
C41 C40 C39 122.3(2) . . ?
C41 C40 H40 118.9 . . ?
C36 C41 C40 117.2(2) . . ?
C36 C41 C44 121.3(2) . . ?
C40 C41 C44 121.5(2) . . ?
C37 C42 H42A 109.5 . . ?
C37 C42 H42B 109.5 . . ?
C37 C42 H42C 109.5 . . ?
H42A C42 H42B 109.5 . . ?
H42A C42 H42C 109.5 . . ?
H42B C42 H42C 109.5 . . ?
C39 C43 H43A 109.5 . . ?
C39 C43 H43B 109.5 . . ?
C39 C43 H43C 109.5 . . ?
H43A C43 H43B 109.5 . . ?
H43A C43 H43C 109.5 . . ?
H43B C43 H43C 109.5 . . ?
C41 C44 H44A 109.5 . . ?
C41 C44 H44B 109.5 . . ?
C41 C44 H44C 109.5 . . ?
H44A C44 H44B 109.5 . . ?
H44A C44 H44C 109.5 . . ?
H44B C44 H44C 109.5 . . ?

loop_
_geom_bond_atom_site_label_1
_geom_bond_atom_site_label_2
_geom_bond_distance
_geom_bond_site_symmetry_2
_geom_bond_publ_flag
Cu1 S1 2.2686(7) . ?
Cu1 N1 2.0468(19) . ?
Cu1 N2 2.110(2) . ?
Cu1 C13 1.867(3) . ?
S1 C4 1.725(3) . ?
N1 C2 1.303(3) . ?
N1 C6 1.469(3) . ?
N2 C8 1.349(3) . ?
N2 C12 1.341(3) . ?
N3 C13 1.164(3) . ?
N3 C14 1.405(3) . ?
C1 H1A 0.9800 . ?
C1 H1B 0.9800 . ?
C1 H1C 0.9800 . ?
C1 C2 1.517(3) . ?
C2 C3 1.443(3) . ?
C3 H3 0.9500 . ?
C3 C4 1.359(4) . ?
C4 C5 1.511(4) . ?
C5 H5A 0.9800 . ?
C5 H5B 0.9800 . ?
C5 H5C 0.9800 . ?
C6 H6A 0.9900 . ?
C6 H6B 0.9900 . ?
C6 C7 1.528(3) . ?
C7 H7A 0.9900 . ?
C7 H7B 0.9900 . ?
C7 C8 1.493(3) . ?
C8 C9 1.383(4) . ?
C9 H9 0.9500 . ?
C9 C10 1.374(4) . ?
C10 H10 0.9500 . ?
C10 C11 1.379(4) . ?
C11 H11 0.9500 . ?
C11 C12 1.375(4) . ?
C12 H12 0.9500 . ?
C14 C15 1.386(3) . ?
C14 C19 1.401(3) . ?
C15 C16 1.389(3) . ?
C15 C20 1.508(3) . ?
C16 H16 0.9500 . ?
C16 C17 1.387(3) . ?
C17 C18 1.381(4) . ?
C17 C21 1.513(3) . ?
C18 H18 0.9500 . ?
C18 C19 1.396(3) . ?
C19 C22 1.493(4) . ?
C20 H20A 0.9800 . ?
C20 H20B 0.9800 . ?
C20 H20C 0.9800 . ?
C21 H21A 0.9800 . ?
C21 H21B 0.9800 . ?
C21 H21C 0.9800 . ?
C22 H22A 0.9800 . ?
C22 H22B 0.9800 . ?
C22 H22C 0.9800 . ?
Cu2 S2 2.1722(7) . ?
Cu2 N4 1.952(2) . ?
Cu2 C35 1.834(3) . ?
S2 C26 1.721(3) . ?
N4 C24 1.309(3) . ?
N4 C28 1.477(3) . ?
N5 C30 1.339(3) . ?
N5 C34 1.346(4) . ?
N6 C35 1.161(3) . ?
N6 C36 1.406(3) . ?
C23 H23A 0.9800 . ?
C23 H23B 0.9800 . ?
C23 H23C 0.9800 . ?
C23 C24 1.516(4) . ?
C24 C25 1.438(4) . ?
C25 H25 0.9500 . ?
C25 C26 1.362(4) . ?
C26 C27 1.502(4) . ?
C27 H27A 0.9800 . ?
C27 H27B 0.9800 . ?
C27 H27C 0.9800 . ?
C28 H28A 0.9900 . ?
C28 H28B 0.9900 . ?
C28 C29 1.522(4) . ?
C29 H29A 0.9900 . ?
C29 H29B 0.9900 . ?
C29 C30 1.509(4) . ?
C30 C31 1.375(4) . ?
C31 H31 0.9500 . ?
C31 C32 1.389(4) . ?
C32 H32 0.9500 . ?
C32 C33 1.362(4) . ?
C33 H33 0.9500 . ?
C33 C34 1.378(4) . ?
C34 H34 0.9500 . ?
C36 C37 1.411(3) . ?
C36 C41 1.383(4) . ?
C37 C38 1.386(4) . ?
C37 C42 1.491(4) . ?
C38 H38 0.9500 . ?
C38 C39 1.390(4) . ?
C39 C40 1.397(3) . ?
C39 C43 1.495(4) . ?
C40 H40 0.9500 . ?
C40 C41 1.384(4) . ?
C41 C44 1.512(3) . ?
C42 H42A 0.9800 . ?
C42 H42B 0.9800 . ?
C42 H42C 0.9800 . ?
C43 H43A 0.9800 . ?
C43 H43B 0.9800 . ?
C43 H43C 0.9800 . ?
C44 H44A 0.9800 . ?
C44 H44B 0.9800 . ?
C44 H44C 0.9800 . ?

loop_
_geom_torsion_atom_site_label_1
_geom_torsion_atom_site_label_2
_geom_torsion_atom_site_label_3
_geom_torsion_atom_site_label_4
_geom_torsion
_geom_torsion_site_symmetry_1
_geom_torsion_site_symmetry_2
_geom_torsion_site_symmetry_3
_geom_torsion_site_symmetry_4
_geom_torsion_publ_flag
Cu1 S1 C4 C3 12.5(3) . . . . ?
Cu1 S1 C4 C5 -167.26(19) . . . . ?
Cu1 N1 C2 C1 176.73(17) . . . . ?
Cu1 N1 C2 C3 -4.9(3) . . . . ?
Cu1 N1 C6 C7 4.6(2) . . . . ?
Cu1 N2 C8 C7 9.2(2) . . . . ?
Cu1 N2 C8 C9 -168.70(17) . . . . ?
Cu1 N2 C12 C11 168.05(17) . . . . ?
N1 C2 C3 C4 -15.4(4) . . . . ?
N1 C6 C7 C8 62.5(3) . . . . ?
N2 C8 C9 C10 -1.1(3) . . . . ?
N3 C14 C15 C16 178.94(19) . . . . ?
N3 C14 C15 C20 -1.9(3) . . . . ?
N3 C14 C19 C18 179.83(19) . . . . ?
N3 C14 C19 C22 -0.2(3) . . . . ?
C1 C2 C3 C4 163.1(3) . . . . ?
C2 N1 C6 C7 -172.7(2) . . . . ?
C2 C3 C4 S1 8.5(4) . . . . ?
C2 C3 C4 C5 -171.8(3) . . . . ?
C6 N1 C2 C1 -6.2(3) . . . . ?
C6 N1 C2 C3 172.2(2) . . . . ?
C6 C7 C8 N2 -72.6(3) . . . . ?
C6 C7 C8 C9 105.3(3) . . . . ?
C7 C8 C9 C10 -178.8(2) . . . . ?
C8 N2 C12 C11 -0.5(3) . . . . ?
C8 C9 C10 C11 0.6(3) . . . . ?
C9 C10 C11 C12 -0.1(3) . . . . ?
C10 C11 C12 N2 0.1(4) . . . . ?
C12 N2 C8 C7 178.8(2) . . . . ?
C12 N2 C8 C9 1.0(3) . . . . ?
C14 C15 C16 C17 1.4(3) . . . . ?
C15 C14 C19 C18 -0.4(3) . . . . ?
C15 C14 C19 C22 179.5(2) . . . . ?
C15 C16 C17 C18 -0.7(3) . . . . ?
C15 C16 C17 C21 178.6(2) . . . . ?
C16 C17 C18 C19 -0.7(3) . . . . ?
C17 C18 C19 C14 1.2(3) . . . . ?
C17 C18 C19 C22 -178.8(2) . . . . ?
C19 C14 C15 C16 -0.8(3) . . . . ?
C19 C14 C15 C20 178.4(2) . . . . ?
C20 C15 C16 C17 -177.8(2) . . . . ?
C21 C17 C18 C19 -179.9(2) . . . . ?
Cu2 S2 C26 C25 -3.2(3) . . . . ?
Cu2 S2 C26 C27 178.40(17) . . . . ?
Cu2 N4 C24 C23 178.15(19) . . . . ?
Cu2 N4 C24 C25 -1.7(4) . . . . ?
Cu2 N4 C28 C29 90.0(2) . . . . ?
N4 C24 C25 C26 3.8(5) . . . . ?
N4 C28 C29 C30 164.7(2) . . . . ?
N5 C30 C31 C32 0.9(4) . . . . ?
N6 C36 C37 C38 178.8(2) . . . . ?
N6 C36 C37 C42 -0.9(3) . . . . ?
N6 C36 C41 C40 -179.7(2) . . . . ?
N6 C36 C41 C44 -0.3(3) . . . . ?
C23 C24 C25 C26 -176.1(3) . . . . ?
C24 N4 C28 C29 -88.3(3) . . . . ?
C24 C25 C26 S2 -0.5(5) . . . . ?
C24 C25 C26 C27 177.8(3) . . . . ?
C28 N4 C24 C23 -3.7(4) . . . . ?
C28 N4 C24 C25 176.4(2) . . . . ?
C28 C29 C30 N5 -74.9(3) . . . . ?
C28 C29 C30 C31 104.7(3) . . . . ?
C29 C30 C31 C32 -178.8(2) . . . . ?
C30 N5 C34 C33 -0.2(4) . . . . ?
C30 C31 C32 C33 -0.1(4) . . . . ?
C31 C32 C33 C34 -0.7(4) . . . . ?
C32 C33 C34 N5 0.9(5) . . . . ?
C34 N5 C30 C29 179.0(2) . . . . ?
C34 N5 C30 C31 -0.7(4) . . . . ?
C36 C37 C38 C39 0.8(3) . . . . ?
C37 C36 C41 C40 -0.6(3) . . . . ?
C37 C36 C41 C44 178.8(2) . . . . ?
C37 C38 C39 C40 -0.4(3) . . . . ?
C37 C38 C39 C43 -179.6(2) . . . . ?
C38 C39 C40 C41 -0.6(3) . . . . ?
C39 C40 C41 C36 1.1(3) . . . . ?
C39 C40 C41 C44 -178.3(2) . . . . ?
C41 C36 C37 C38 -0.2(3) . . . . ?
C41 C36 C37 C42 -179.9(2) . . . . ?
C42 C37 C38 C39 -179.5(2) . . . . ?
C43 C39 C40 C41 178.6(2) . . . . ?
